data_4103173
loop_
_publ_author_name
'Stefan Pfirrmann'
'Christian Limberg'
'Christian Herwig'
'Christina Knispel'
'Beatrice Braun'
'Eckhard Bill'
'Reinhard St\"osser'

_publ_section_title
;
 A Reduced \b-Diketiminato-Ligated Ni3H4 Unit Catalyzing H/D Exchange
;
_journal_name_full 'Journal of the American Chemical Society'
_journal_page_first 13684
_journal_page_last 13691
_journal_paper_doi 10.1021/ja106266v
_journal_volume 132
_journal_year 2010
_chemical_formula_moiety '2(C58 H84 K N4 Ni2), C7 H16, C6 H14'
_chemical_formula_sum 'C64.5 H99 K N4 Ni2'
_chemical_formula_weight 1087.00
_chemical_name_systematic
; 
 ? 
;
_space_group_IT_number 18
_symmetry_cell_setting orthorhombic
_symmetry_space_group_name_Hall 'P 2 2ab'
_symmetry_space_group_name_H-M 'P 21 21 2'
_atom_sites_solution_hydrogens geom
_atom_sites_solution_primary direct
_atom_sites_solution_secondary difmap
_audit_creation_method SHELXL-97
_cell_angle_alpha 90.00
_cell_angle_beta 90.00
_cell_angle_gamma 90.00
_cell_formula_units_Z 4
_cell_length_a 11.3031(14)
_cell_length_b 21.144(3)
_cell_length_c 25.310(3)
_cell_measurement_reflns_used 9999
_cell_measurement_temperature 100(2)
_cell_measurement_theta_max 26.00
_cell_measurement_theta_min 1.25
_cell_volume 6048.9(13)
_computing_cell_refinement 'Bruker SAINT+ (1999)'
_computing_data_collection 'Bruker SMART (2001)'
_computing_data_reduction 'Bruker SAINT+'
_computing_molecular_graphics 'PLATON (Spek, 2003)'
_computing_publication_material 'SHELXL-97 (Sheldrick, 2008)'
_computing_structure_refinement 'SHELXL-97 (Sheldrick, 2008)'
_computing_structure_solution 'SHELXS-97 (Sheldrick, 2008)'
_diffrn_ambient_temperature 100(2)
_diffrn_measured_fraction_theta_full 1.000
_diffrn_measured_fraction_theta_max 1.000
_diffrn_measurement_device_type 'APEX Area Detector'
_diffrn_measurement_method 'omega scans'
_diffrn_radiation_monochromator 'multilayer optics'
_diffrn_radiation_source 'INCOATEC microsource'
_diffrn_radiation_type MoK\a
_diffrn_radiation_wavelength 0.71073
_diffrn_reflns_av_R_equivalents 0.1055
_diffrn_reflns_av_sigmaI/netI 0.0724
_diffrn_reflns_limit_h_max 13
_diffrn_reflns_limit_h_min -13
_diffrn_reflns_limit_k_max 26
_diffrn_reflns_limit_k_min -26
_diffrn_reflns_limit_l_max 31
_diffrn_reflns_limit_l_min -31
_diffrn_reflns_number 70946
_diffrn_reflns_theta_full 25.00
_diffrn_reflns_theta_max 26.00
_diffrn_reflns_theta_min 1.25
_diffrn_standards_decay_% 'no decay'
_exptl_absorpt_coefficient_mu 0.732
_exptl_absorpt_correction_T_max 0.9370
_exptl_absorpt_correction_T_min 0.7583
_exptl_absorpt_correction_type multi-scan
_exptl_absorpt_process_details 'SADABS (1996)'
_exptl_crystal_colour 'dark brown'
_exptl_crystal_density_diffrn 1.194
_exptl_crystal_density_method 'not measured'
_exptl_crystal_description block
_exptl_crystal_F_000 2356
_exptl_crystal_size_max 0.40
_exptl_crystal_size_mid 0.10
_exptl_crystal_size_min 0.09
_refine_diff_density_max .913
_refine_diff_density_min -.736
_refine_diff_density_rms .087
_refine_ls_abs_structure_details 'Flack H D (1983), Acta Cryst. A39, 876-881'
_refine_ls_abs_structure_Flack .15(1)
_refine_ls_extinction_method none
_refine_ls_goodness_of_fit_ref 1.057
_refine_ls_hydrogen_treatment mixed
_refine_ls_matrix_type full
_refine_ls_number_parameters 643
_refine_ls_number_reflns 11884
_refine_ls_number_restraints 21
_refine_ls_restrained_S_all 1.063
_refine_ls_R_factor_all 0.0859
_refine_ls_R_factor_gt 0.0535
_refine_ls_shift/su_max 0.001
_refine_ls_shift/su_mean 0.000
_refine_ls_structure_factor_coef Fsqd
_refine_ls_weighting_details 'calc w=1/[\s^2^(Fo^2^)+(0.0485P)^2^+8.4320P] where P=(Fo^2^+2Fc^2^)/3'
_refine_ls_weighting_scheme calc
_refine_ls_wR_factor_gt 0.1206
_refine_ls_wR_factor_ref 0.1377
_reflns_number_gt 8671
_reflns_number_total 11884
_reflns_threshold_expression >2sigma(I)
_cod_data_source_file ja106266v_si_002.cif
_cod_data_source_block twin
_cod_original_formula_sum 'C64.50 H99 K N4 Ni2'
_cod_database_code 4103173

loop_
_symmetry_equiv_pos_as_xyz
'x, y, z'
'-x, -y, z'
'x+1/2, -y+1/2, -z'
'-x+1/2, y+1/2, -z'

loop_
_atom_site_label
_atom_site_type_symbol
_atom_site_fract_x
_atom_site_fract_y
_atom_site_fract_z
_atom_site_U_iso_or_equiv
_atom_site_adp_type
_atom_site_occupancy
_atom_site_symmetry_multiplicity
_atom_site_calc_flag
_atom_site_refinement_flags
Ni1 Ni 0.33092(5) 0.21720(3) 0.20856(2) 0.01686(14) Uani 1 1 d .
Ni2 Ni 0.33456(5) 0.28586(3) 0.28830(2) 0.01500(13) Uani 1 1 d .
H1 H 0.370(5) 0.222(2) 0.270(2) 0.036(15) Uiso 1 1 d .
H2 H 0.264(5) 0.272(3) 0.243(2) 0.040(16) Uiso 1 1 d .
K1 K 0.04759(10) 0.24106(5) 0.26990(5) 0.0302(3) Uani 1 1 d .
N1 N 0.2734(3) 0.13006(18) 0.20114(15) 0.0183(9) Uani 1 1 d .
N2 N 0.4212(3) 0.21388(19) 0.14276(15) 0.0200(9) Uani 1 1 d .
N3 N 0.2714(3) 0.36968(18) 0.29767(15) 0.0163(9) Uani 1 1 d .
N4 N 0.4506(3) 0.29393(17) 0.34372(14) 0.0158(8) Uani 1 1 d .
C1 C -0.0371(6) 0.1974(3) 0.1373(3) 0.0499(18) Uani 1 1 d .
H1A H -0.1149 0.1848 0.1508 0.075 Uiso 1 1 calc R
H1B H -0.0435 0.2080 0.0998 0.075 Uiso 1 1 calc R
H1C H -0.0086 0.2343 0.1570 0.075 Uiso 1 1 calc R
C2 C 0.0164(9) 0.0887(3) 0.1069(3) 0.082(3) Uani 1 1 d U
H2A H -0.0666 0.0770 0.1126 0.123 Uiso 1 1 calc R
H2B H 0.0671 0.0521 0.1140 0.123 Uiso 1 1 calc R
H2C H 0.0272 0.1024 0.0702 0.123 Uiso 1 1 calc R
C3 C 0.0496(5) 0.1428(3) 0.1443(2) 0.0300(12) Uani 1 1 d U
H3 H 0.1300 0.1583 0.1340 0.036 Uiso 1 1 calc R
C4 C 0.0559(5) 0.1202(2) 0.2007(2) 0.0239(12) Uani 1 1 d .
C5 C -0.0466(5) 0.1056(2) 0.2278(2) 0.0286(12) Uani 1 1 d .
H5 H -0.1201 0.1088 0.2099 0.034 Uiso 1 1 calc R
C6 C -0.0465(5) 0.0865(2) 0.2800(2) 0.0311(13) Uani 1 1 d .
H6 H -0.1184 0.0767 0.2977 0.037 Uiso 1 1 calc R
C7 C 0.0615(5) 0.0818(2) 0.3062(2) 0.0278(12) Uani 1 1 d .
H7 H 0.0625 0.0698 0.3424 0.033 Uiso 1 1 calc R
C8 C 0.1692(5) 0.0946(2) 0.28051(19) 0.0213(10) Uani 1 1 d .
C9 C 0.2832(5) 0.0884(2) 0.3114(2) 0.0236(12) Uani 1 1 d .
H9 H 0.3485 0.1061 0.2893 0.028 Uiso 1 1 calc R
C10 C 0.2803(5) 0.1249(3) 0.3627(2) 0.0332(14) Uani 1 1 d .
H10A H 0.2659 0.1698 0.3552 0.050 Uiso 1 1 calc R
H10B H 0.3564 0.1203 0.3809 0.050 Uiso 1 1 calc R
H10C H 0.2169 0.1085 0.3852 0.050 Uiso 1 1 calc R
C11 C 0.3127(5) 0.0188(2) 0.3232(2) 0.0339(14) Uani 1 1 d .
H11A H 0.2520 0.0009 0.3464 0.051 Uiso 1 1 calc R
H11B H 0.3900 0.0162 0.3406 0.051 Uiso 1 1 calc R
H11C H 0.3150 -0.0051 0.2901 0.051 Uiso 1 1 calc R
C12 C 0.1661(5) 0.1134(2) 0.22746(19) 0.0212(10) Uani 1 1 d .
C13 C 0.3326(5) 0.0862(2) 0.17442(19) 0.0214(11) Uani 1 1 d .
C14 C 0.2921(5) 0.0176(2) 0.1753(2) 0.0328(14) Uani 1 1 d .
H14A H 0.2274 0.0128 0.2008 0.049 Uiso 1 1 calc R
H14B H 0.3584 -0.0096 0.1858 0.049 Uiso 1 1 calc R
H14C H 0.2646 0.0053 0.1401 0.049 Uiso 1 1 calc R
C15 C 0.4312(5) 0.1002(2) 0.14419(19) 0.0245(12) Uani 1 1 d .
H15 H 0.4784 0.0650 0.1342 0.029 Uiso 1 1 calc R
C16 C 0.4706(4) 0.1593(2) 0.12641(19) 0.0220(11) Uani 1 1 d .
C17 C 0.5703(5) 0.1601(3) 0.0868(2) 0.0353(14) Uani 1 1 d .
H17A H 0.5382 0.1541 0.0512 0.053 Uiso 1 1 calc R
H17B H 0.6258 0.1258 0.0949 0.053 Uiso 1 1 calc R
H17C H 0.6116 0.2007 0.0887 0.053 Uiso 1 1 calc R
C18 C 0.3407(6) 0.1987(3) -0.0159(2) 0.0511(18) Uani 1 1 d .
H18A H 0.4234 0.1847 -0.0146 0.077 Uiso 1 1 calc R
H18B H 0.3333 0.2342 -0.0405 0.077 Uiso 1 1 calc R
H18C H 0.2906 0.1637 -0.0278 0.077 Uiso 1 1 calc R
C19 C 0.1724(5) 0.2401(3) 0.0371(2) 0.0458(15) Uani 1 1 d .
H19A H 0.1452 0.2504 0.0728 0.069 Uiso 1 1 calc R
H19B H 0.1242 0.2056 0.0227 0.069 Uiso 1 1 calc R
H19C H 0.1648 0.2775 0.0144 0.069 Uiso 1 1 calc R
C20 C 0.3017(4) 0.2196(3) 0.03907(19) 0.0287(12) Uani 1 1 d .
H20 H 0.3082 0.1825 0.0634 0.034 Uiso 1 1 calc R
C21 C 0.3798(4) 0.2728(2) 0.06073(19) 0.0246(12) Uani 1 1 d .
C22 C 0.3908(5) 0.3275(3) 0.0312(2) 0.0295(13) Uani 1 1 d .
H22 H 0.3525 0.3299 -0.0021 0.035 Uiso 1 1 calc R
C23 C 0.4556(5) 0.3784(3) 0.0486(2) 0.0314(13) Uani 1 1 d .
H23 H 0.4606 0.4158 0.0278 0.038 Uiso 1 1 calc R
C24 C 0.5133(5) 0.3748(3) 0.0966(2) 0.0287(12) Uani 1 1 d .
H24 H 0.5578 0.4100 0.1088 0.034 Uiso 1 1 calc R
C25 C 0.5072(5) 0.3198(2) 0.12759(19) 0.0228(11) Uani 1 1 d .
C26 C 0.5816(5) 0.3158(2) 0.1774(2) 0.0272(12) Uani 1 1 d .
H26 H 0.5603 0.2758 0.1961 0.033 Uiso 1 1 calc R
C27 C 0.5630(4) 0.3702(2) 0.2154(2) 0.0273(11) Uani 1 1 d .
H27A H 0.5910 0.4095 0.1992 0.041 Uiso 1 1 calc R
H27B H 0.6074 0.3622 0.2480 0.041 Uiso 1 1 calc R
H27C H 0.4786 0.3740 0.2237 0.041 Uiso 1 1 calc R
C28 C 0.7126(5) 0.3116(3) 0.1613(2) 0.0425(17) Uani 1 1 d .
H28A H 0.7254 0.2731 0.1405 0.064 Uiso 1 1 calc R
H28B H 0.7621 0.3102 0.1931 0.064 Uiso 1 1 calc R
H28C H 0.7338 0.3487 0.1401 0.064 Uiso 1 1 calc R
C29 C 0.4369(4) 0.2692(2) 0.11015(19) 0.0222(11) Uani 1 1 d .
C30 C 0.0547(5) 0.2940(2) 0.3954(2) 0.0306(12) Uani 1 1 d .
H30A H 0.0684 0.2873 0.4332 0.046 Uiso 1 1 calc R
H30B H 0.1009 0.2634 0.3750 0.046 Uiso 1 1 calc R
H30C H -0.0296 0.2884 0.3876 0.046 Uiso 1 1 calc R
C31 C 0.0391(6) 0.4099(3) 0.4176(2) 0.0369(14) Uani 1 1 d .
H31A H 0.0632 0.4524 0.4067 0.055 Uiso 1 1 calc R
H31B H 0.0670 0.4018 0.4537 0.055 Uiso 1 1 calc R
H31C H -0.0473 0.4066 0.4166 0.055 Uiso 1 1 calc R
C32 C 0.0927(5) 0.3615(2) 0.3803(2) 0.0246(12) Uani 1 1 d .
H32 H 0.1806 0.3639 0.3840 0.030 Uiso 1 1 calc R
C33 C 0.0623(5) 0.3751(2) 0.32260(19) 0.0202(11) Uani 1 1 d .
C34 C -0.0562(5) 0.3833(2) 0.3086(2) 0.0223(11) Uani 1 1 d .
H34 H -0.1156 0.3809 0.3351 0.027 Uiso 1 1 calc R
C35 C -0.0884(5) 0.3949(2) 0.2569(2) 0.0279(12) Uani 1 1 d .
H35 H -0.1693 0.4001 0.2477 0.034 Uiso 1 1 calc R
C36 C 0.0002(5) 0.3988(2) 0.2180(2) 0.0257(12) Uani 1 1 d .
H36 H -0.0220 0.4065 0.1824 0.031 Uiso 1 1 calc R
C37 C 0.1185(5) 0.3919(2) 0.2302(2) 0.0217(11) Uani 1 1 d .
C38 C 0.2127(5) 0.3984(2) 0.1872(2) 0.0236(11) Uani 1 1 d .
H38 H 0.2850 0.3757 0.1998 0.028 Uiso 1 1 calc R
C39 C 0.1751(6) 0.3682(3) 0.1362(2) 0.0396(14) Uani 1 1 d .
H39A H 0.1450 0.3255 0.1432 0.059 Uiso 1 1 calc R
H39B H 0.2431 0.3656 0.1122 0.059 Uiso 1 1 calc R
H39C H 0.1127 0.3937 0.1198 0.059 Uiso 1 1 calc R
C40 C 0.2463(7) 0.4674(3) 0.1792(3) 0.055(2) Uani 1 1 d .
H40A H 0.3092 0.4704 0.1526 0.082 Uiso 1 1 calc R
H40B H 0.2743 0.4853 0.2126 0.082 Uiso 1 1 calc R
H40C H 0.1769 0.4911 0.1670 0.082 Uiso 1 1 calc R
C41 C 0.1500(4) 0.3800(2) 0.28339(19) 0.0166(10) Uani 1 1 d .
C42 C 0.3293(5) 0.4169(2) 0.32163(18) 0.0192(10) Uani 1 1 d .
C43 C 0.2756(5) 0.4821(2) 0.3256(2) 0.0250(12) Uani 1 1 d .
H43A H 0.2097 0.4857 0.3006 0.038 Uiso 1 1 calc R
H43B H 0.3358 0.5139 0.3171 0.038 Uiso 1 1 calc R
H43C H 0.2466 0.4891 0.3616 0.038 Uiso 1 1 calc R
C44 C 0.4407(4) 0.4082(2) 0.34497(19) 0.0210(11) Uani 1 1 d .
H44 H 0.4841 0.4455 0.3530 0.025 Uiso 1 1 calc R
C45 C 0.4948(4) 0.3508(2) 0.35764(18) 0.0182(10) Uani 1 1 d .
C46 C 0.6113(4) 0.3552(2) 0.3869(2) 0.0227(11) Uani 1 1 d .
H46A H 0.6164 0.3209 0.4128 0.034 Uiso 1 1 calc R
H46B H 0.6161 0.3960 0.4051 0.034 Uiso 1 1 calc R
H46C H 0.6767 0.3516 0.3617 0.034 Uiso 1 1 calc R
C47 C 0.4064(6) 0.3188(3) 0.4840(2) 0.0394(15) Uani 1 1 d .
H47A H 0.4572 0.3008 0.5115 0.059 Uiso 1 1 calc R
H47B H 0.3401 0.3413 0.5005 0.059 Uiso 1 1 calc R
H47C H 0.4524 0.3485 0.4625 0.059 Uiso 1 1 calc R
C48 C 0.2738(5) 0.2244(3) 0.4823(2) 0.0321(13) Uani 1 1 d .
H48A H 0.3155 0.2087 0.5136 0.048 Uiso 1 1 calc R
H48B H 0.2464 0.1886 0.4610 0.048 Uiso 1 1 calc R
H48C H 0.2056 0.2498 0.4934 0.048 Uiso 1 1 calc R
C49 C 0.3588(5) 0.2659(2) 0.4490(2) 0.0267(12) Uani 1 1 d .
H49 H 0.3115 0.2858 0.4200 0.032 Uiso 1 1 calc R
C50 C 0.4570(4) 0.2272(2) 0.42346(18) 0.0193(10) Uani 1 1 d .
C51 C 0.5049(5) 0.1757(2) 0.45030(19) 0.0226(11) Uani 1 1 d .
H51 H 0.4771 0.1662 0.4848 0.027 Uiso 1 1 calc R
C52 C 0.5911(4) 0.1385(2) 0.4284(2) 0.0252(12) Uani 1 1 d .
H52 H 0.6247 0.1047 0.4482 0.030 Uiso 1 1 calc R
C53 C 0.6288(4) 0.1503(2) 0.3772(2) 0.0237(11) Uani 1 1 d .
H53 H 0.6852 0.1229 0.3614 0.028 Uiso 1 1 calc R
C54 C 0.5855(4) 0.2017(2) 0.34851(19) 0.0190(11) Uani 1 1 d .
C55 C 0.6347(4) 0.2144(2) 0.29410(18) 0.0222(10) Uani 1 1 d .
H55 H 0.5909 0.2512 0.2789 0.027 Uiso 1 1 calc R
C56 C 0.7663(4) 0.2322(2) 0.2973(2) 0.0320(13) Uani 1 1 d .
H56A H 0.7754 0.2705 0.3187 0.048 Uiso 1 1 calc R
H56B H 0.7968 0.2399 0.2616 0.048 Uiso 1 1 calc R
H56C H 0.8106 0.1974 0.3136 0.048 Uiso 1 1 calc R
C57 C 0.6183(5) 0.1579(2) 0.25663(19) 0.0271(12) Uani 1 1 d .
H57A H 0.6578 0.1207 0.2714 0.041 Uiso 1 1 calc R
H57B H 0.6529 0.1680 0.2221 0.041 Uiso 1 1 calc R
H57C H 0.5337 0.1491 0.2524 0.041 Uiso 1 1 calc R
C58 C 0.4992(4) 0.2403(2) 0.37174(18) 0.0188(10) Uani 1 1 d .
C59 C 0.2582(6) 0.5175(6) -0.0117(4) 0.130(4) Uiso 1 1 d DU
H59A H 0.2672 0.4948 -0.0453 0.194 Uiso 1 1 calc R
H59B H 0.3319 0.5143 0.0086 0.194 Uiso 1 1 calc R
H59C H 0.2406 0.5621 -0.0187 0.194 Uiso 1 1 calc R
C60 C 0.1614(3) 0.4893(6) 0.0186(5) 0.157(5) Uiso 1 1 d DU
H60A H 0.1528 0.4448 0.0086 0.189 Uiso 1 1 calc R
H60B H 0.1808 0.4909 0.0563 0.189 Uiso 1 1 calc R
C61 C 0.0501(3) 0.5218(2) 0.0097(5) 0.184(7) Uiso 1 1 d DU
H61A H 0.0532 0.5439 -0.0243 0.221 Uiso 1 1 calc R
H61B H 0.0385 0.5536 0.0375 0.221 Uiso 1 1 calc R
C62 C 0.3001(9) 0.0311(5) 0.4856(4) 0.109(4) Uiso 1 1 d DU
H62A H 0.3040 0.0192 0.4482 0.163 Uiso 1 1 calc R
H62B H 0.3738 0.0186 0.5032 0.163 Uiso 1 1 calc R
H62C H 0.2896 0.0769 0.4886 0.163 Uiso 1 1 calc R
C63 C 0.2014(8) -0.0007(6) 0.5103(4) 0.126(4) Uiso 1 1 d DU
H63A H 0.1808 0.0189 0.5446 0.151 Uiso 1 1 calc R
H63B H 0.2180 -0.0463 0.5157 0.151 Uiso 1 1 calc R
C64 C 0.1083(6) 0.0089(5) 0.4711(3) 0.094(3) Uiso 1 1 d DU
H64A H 0.1139 -0.0225 0.4422 0.113 Uiso 1 1 calc R
H64B H 0.1120 0.0520 0.4560 0.113 Uiso 1 1 calc R
C65 C 0.0000 0.0000 0.5019(5) 0.083(4) Uiso 1 2 d SDU
H65A H 0.0108 -0.0373 0.5250 0.099 Uiso 0.50 1 calc PR
H65B H -0.0108 0.0373 0.5251 0.099 Uiso 0.50 1 calc PR

loop_
_atom_site_aniso_label
_atom_site_aniso_U_11
_atom_site_aniso_U_22
_atom_site_aniso_U_33
_atom_site_aniso_U_23
_atom_site_aniso_U_13
_atom_site_aniso_U_12
Ni1 0.0168(3) 0.0150(3) 0.0187(3) -0.0018(3) 0.0007(3) 0.0006(3)
Ni2 0.0141(3) 0.0121(3) 0.0189(3) -0.0009(2) -0.0009(3) 0.0006(3)
K1 0.0223(6) 0.0235(6) 0.0448(7) -0.0095(5) 0.0045(5) -0.0039(5)
N1 0.017(2) 0.017(2) 0.021(2) -0.0026(17) -0.0010(17) 0.0011(17)
N2 0.022(2) 0.017(2) 0.022(2) 0.0015(19) -0.0005(17) -0.0002(19)
N3 0.013(2) 0.015(2) 0.021(2) 0.0018(17) 0.0026(17) 0.0013(16)
N4 0.020(2) 0.0089(19) 0.0183(19) 0.0007(15) -0.0011(17) 0.0018(17)
C1 0.041(4) 0.052(4) 0.057(4) 0.019(3) -0.002(3) 0.014(3)
C2 0.141(9) 0.056(5) 0.050(5) -0.017(4) -0.043(5) 0.018(5)
C3 0.029(3) 0.034(3) 0.027(3) -0.008(2) -0.004(2) 0.009(3)
C4 0.023(3) 0.014(2) 0.034(3) -0.004(2) -0.005(2) 0.002(2)
C5 0.019(3) 0.020(3) 0.047(3) -0.004(2) -0.010(3) 0.000(2)
C6 0.021(3) 0.022(3) 0.050(4) 0.008(3) 0.001(3) -0.001(2)
C7 0.025(3) 0.023(3) 0.036(3) 0.006(2) 0.005(2) 0.000(2)
C8 0.022(3) 0.013(2) 0.029(3) -0.0001(19) -0.005(2) -0.003(2)
C9 0.017(3) 0.024(3) 0.030(3) 0.003(2) -0.002(2) -0.002(2)
C10 0.034(3) 0.026(3) 0.041(3) 0.003(3) -0.005(3) -0.011(3)
C11 0.033(3) 0.029(3) 0.040(3) 0.002(3) -0.008(3) 0.004(3)
C12 0.020(2) 0.013(2) 0.031(3) -0.004(2) 0.003(2) -0.001(2)
C13 0.022(3) 0.015(2) 0.028(3) -0.002(2) -0.005(2) 0.002(2)
C14 0.043(4) 0.015(3) 0.040(3) -0.010(2) 0.003(3) 0.000(2)
C15 0.026(3) 0.021(3) 0.026(3) -0.009(2) -0.002(2) 0.005(2)
C16 0.020(3) 0.025(3) 0.020(3) 0.002(2) 0.000(2) 0.004(2)
C17 0.034(3) 0.035(3) 0.037(3) 0.003(3) 0.011(3) 0.007(3)
C18 0.052(4) 0.056(4) 0.046(4) -0.018(3) 0.014(3) -0.015(4)
C19 0.030(3) 0.056(4) 0.052(4) -0.002(3) -0.009(3) -0.001(3)
C20 0.027(3) 0.034(3) 0.025(3) -0.001(2) -0.003(2) -0.003(2)
C21 0.023(3) 0.031(3) 0.019(2) 0.003(2) 0.002(2) 0.001(2)
C22 0.028(3) 0.035(3) 0.026(3) 0.003(2) 0.000(2) 0.005(3)
C23 0.038(3) 0.028(3) 0.028(3) 0.010(2) 0.011(3) 0.010(3)
C24 0.029(3) 0.027(3) 0.030(3) 0.001(2) 0.004(2) 0.002(2)
C25 0.024(3) 0.018(3) 0.027(3) 0.005(2) 0.000(2) 0.003(2)
C26 0.037(3) 0.023(3) 0.022(3) 0.002(2) -0.006(2) -0.003(2)
C27 0.021(3) 0.035(3) 0.025(3) -0.001(2) 0.004(2) -0.001(2)
C28 0.030(3) 0.054(4) 0.044(4) -0.018(3) -0.011(3) 0.019(3)
C29 0.020(3) 0.024(3) 0.022(3) 0.000(2) 0.007(2) 0.003(2)
C30 0.036(3) 0.024(3) 0.032(3) 0.003(2) 0.000(2) -0.002(3)
C31 0.055(4) 0.025(3) 0.031(3) -0.006(2) 0.003(3) 0.007(3)
C32 0.024(3) 0.024(3) 0.026(3) 0.001(2) 0.005(2) 0.001(2)
C33 0.025(3) 0.008(2) 0.027(3) -0.002(2) -0.001(2) -0.001(2)
C34 0.017(3) 0.018(2) 0.031(3) -0.003(2) 0.002(2) 0.000(2)
C35 0.023(3) 0.025(3) 0.036(3) -0.004(2) -0.001(2) 0.003(2)
C36 0.022(3) 0.024(3) 0.030(3) -0.002(2) -0.006(2) 0.005(2)
C37 0.025(3) 0.014(2) 0.026(3) -0.003(2) -0.003(2) 0.001(2)
C38 0.021(3) 0.021(3) 0.029(3) 0.000(2) 0.000(2) 0.002(2)
C39 0.039(4) 0.051(4) 0.029(3) -0.008(3) 0.007(3) 0.010(3)
C40 0.080(6) 0.029(4) 0.054(4) 0.000(3) 0.033(4) -0.015(4)
C41 0.013(2) 0.010(2) 0.026(3) -0.0026(19) -0.001(2) 0.0012(17)
C42 0.021(3) 0.015(2) 0.022(3) 0.0019(19) -0.002(2) -0.001(2)
C43 0.022(3) 0.019(3) 0.034(3) -0.004(2) -0.002(2) 0.000(2)
C44 0.021(3) 0.013(2) 0.029(3) -0.001(2) -0.003(2) -0.003(2)
C45 0.015(2) 0.019(3) 0.021(2) 0.001(2) -0.001(2) -0.001(2)
C46 0.021(3) 0.018(3) 0.029(3) -0.002(2) -0.004(2) -0.004(2)
C47 0.049(4) 0.024(3) 0.045(4) -0.007(3) 0.016(3) 0.003(3)
C48 0.028(3) 0.033(3) 0.035(3) 0.002(3) 0.003(2) 0.001(3)
C49 0.033(3) 0.023(3) 0.025(3) 0.005(2) 0.002(2) 0.011(2)
C50 0.017(2) 0.021(3) 0.020(2) -0.002(2) -0.006(2) 0.000(2)
C51 0.029(3) 0.019(3) 0.020(3) 0.003(2) 0.000(2) -0.002(2)
C52 0.024(3) 0.022(3) 0.030(3) 0.006(2) -0.006(2) 0.004(2)
C53 0.021(3) 0.019(3) 0.031(3) 0.001(2) -0.003(2) 0.008(2)
C54 0.017(2) 0.017(3) 0.023(3) -0.004(2) -0.003(2) 0.0003(19)
C55 0.021(3) 0.020(2) 0.026(3) 0.001(2) 0.002(2) 0.004(2)
C56 0.025(3) 0.027(3) 0.045(3) -0.002(3) 0.005(3) -0.004(2)
C57 0.030(3) 0.032(3) 0.020(3) -0.003(2) -0.001(2) 0.002(2)
C58 0.017(2) 0.017(2) 0.022(2) 0.001(2) -0.008(2) -0.001(2)

loop_
_atom_type_symbol
_atom_type_description
_atom_type_scat_dispersion_real
_atom_type_scat_dispersion_imag
_atom_type_scat_source
C C .0033 .0016 'International Tables Vol C Tables 4.2.6.8 and 6.1.1.4'
H H .0000 .0000 'International Tables Vol C Tables 4.2.6.8 and 6.1.1.4'
K K .2009 .2494 'International Tables Vol C Tables 4.2.6.8 and 6.1.1.4'
N N .0061 .0033 'International Tables Vol C Tables 4.2.6.8 and 6.1.1.4'
Ni Ni .3393 1.1124 'International Tables Vol C Tables 4.2.6.8 and 6.1.1.4'

loop_
_geom_angle_atom_site_label_1
_geom_angle_atom_site_label_2
_geom_angle_atom_site_label_3
_geom_angle
_geom_angle_site_symmetry_1
_geom_angle_site_symmetry_3
N2 Ni1 N1 93.30(17) . .
N2 Ni1 Ni2 134.75(12) . .
N1 Ni1 Ni2 129.14(12) . .
N2 Ni1 K1 146.95(12) . .
N1 Ni1 K1 82.98(12) . .
Ni2 Ni1 K1 65.31(3) . .
N2 Ni1 H1 132.5(19) . .
N1 Ni1 H1 104.0(19) . .
Ni2 Ni1 H1 34.9(19) . .
K1 Ni1 H1 79.8(19) . .
N2 Ni1 H2 135.9(19) . .
N1 Ni1 H2 125(2) . .
Ni2 Ni1 H2 33.0(19) . .
K1 Ni1 H2 42(2) . .
H1 Ni1 H2 65(3) . .
N3 Ni2 N4 94.66(16) . .
N3 Ni2 Ni1 129.14(12) . .
N4 Ni2 Ni1 130.81(11) . .
N3 Ni2 K1 85.40(12) . .
N4 Ni2 K1 140.42(12) . .
Ni1 Ni2 K1 73.22(3) . .
N3 Ni2 H1 168(2) . .
N4 Ni2 H1 97(2) . .
Ni1 Ni2 H1 38(2) . .
K1 Ni2 H1 88(2) . .
N3 Ni2 H2 94(2) . .
N4 Ni2 H2 169(2) . .
Ni1 Ni2 H2 39(2) . .
K1 Ni2 H2 46(2) . .
H1 Ni2 H2 73(3) . .
C4 K1 C33 169.60(14) . .
C4 K1 C41 144.31(13) . .
C33 K1 C41 25.74(12) . .
C4 K1 C12 26.09(13) . .
C33 K1 C12 152.01(14) . .
C41 K1 C12 131.60(13) . .
C4 K1 C5 25.09(13) . .
C33 K1 C5 163.16(14) . .
C41 K1 C5 166.92(14) . .
C12 K1 C5 43.97(13) . .
C4 K1 C56 95.86(14) . 1_455
C33 K1 C56 90.77(14) . 1_455
C41 K1 C56 112.71(13) . 1_455
C12 K1 C56 115.53(13) . 1_455
C5 K1 C56 72.42(14) . 1_455
C4 K1 C34 155.45(13) . .
C33 K1 C34 24.42(12) . .
C41 K1 C34 43.18(12) . .
C12 K1 C34 174.44(13) . .
C5 K1 C34 140.39(13) . .
C56 K1 C34 69.56(13) 1_455 .
C4 K1 C8 44.04(12) . .
C33 K1 C8 140.20(13) . .
C41 K1 C8 133.39(12) . .
C12 K1 C8 24.27(12) . .
C5 K1 C8 49.64(12) . .
C56 K1 C8 108.97(13) 1_455 .
C34 K1 C8 158.44(12) . .
C4 K1 Ni2 106.09(10) . .
C33 K1 Ni2 68.94(10) . .
C41 K1 Ni2 51.81(8) . .
C12 K1 Ni2 83.23(10) . .
C5 K1 Ni2 127.12(10) . .
C56 K1 Ni2 156.15(11) 1_455 .
C34 K1 Ni2 92.48(9) . .
C8 K1 Ni2 81.82(9) . .
C4 K1 C37 126.34(13) . .
C33 K1 C37 43.41(12) . .
C41 K1 C37 24.27(12) . .
C12 K1 C37 125.95(13) . .
C5 K1 C37 143.30(14) . .
C56 K1 C37 110.05(13) 1_455 .
C34 K1 C37 48.60(12) . .
C8 K1 C37 140.72(13) . .
Ni2 K1 C37 63.93(9) . .
C4 K1 C6 43.09(14) . .
C33 K1 C6 147.31(14) . .
C41 K1 C6 168.99(14) . .
C12 K1 C6 49.76(13) . .
C5 K1 C6 23.59(14) . .
C56 K1 C6 68.20(13) 1_455 .
C34 K1 C6 135.78(13) . .
C8 K1 C6 41.82(12) . .
Ni2 K1 C6 123.13(10) . .
C37 K1 C6 166.73(13) . .
C4 K1 C7 49.69(13) . .
C33 K1 C7 139.15(13) . .
C41 K1 C7 147.84(13) . .
C12 K1 C7 41.97(12) . .
C5 K1 C7 41.27(14) . .
C56 K1 C7 86.13(13) 1_455 .
C34 K1 C7 142.98(13) . .
C8 K1 C7 23.49(12) . .
Ni2 K1 C7 100.88(10) . .
C37 K1 C7 163.79(13) . .
C6 K1 C7 23.14(12) . .
C4 K1 H2 91.9(12) . .
C33 K1 H2 80.4(12) . .
C41 K1 H2 57.0(12) . .
C12 K1 H2 74.7(12) . .
C5 K1 H2 116.4(12) . .
C56 K1 H2 168.2(12) 1_455 .
C34 K1 H2 100.1(12) . .
C8 K1 H2 82.7(12) . .
Ni2 K1 H2 22.9(11) . .
C37 K1 H2 58.2(12) . .
C6 K1 H2 123.1(12) . .
C7 K1 H2 105.6(12) . .
C13 N1 C12 119.5(4) . .
C13 N1 Ni1 122.5(3) . .
C12 N1 Ni1 117.9(3) . .
C16 N2 C29 117.9(4) . .
C16 N2 Ni1 120.6(3) . .
C29 N2 Ni1 121.5(3) . .
C42 N3 C41 117.9(4) . .
C42 N3 Ni2 124.1(3) . .
C41 N3 Ni2 117.6(3) . .
C45 N4 C58 115.5(4) . .
C45 N4 Ni2 121.4(3) . .
C58 N4 Ni2 123.1(3) . .
C3 C1 H1A 109.5 . .
C3 C1 H1B 109.5 . .
H1A C1 H1B 109.5 . .
C3 C1 H1C 109.5 . .
H1A C1 H1C 109.5 . .
H1B C1 H1C 109.5 . .
C3 C2 H2A 109.5 . .
C3 C2 H2B 109.5 . .
H2A C2 H2B 109.5 . .
C3 C2 H2C 109.5 . .
H2A C2 H2C 109.5 . .
H2B C2 H2C 109.5 . .
C4 C3 C1 112.3(4) . .
C4 C3 C2 111.1(5) . .
C1 C3 C2 109.7(5) . .
C4 C3 H3 107.9 . .
C1 C3 H3 107.9 . .
C2 C3 H3 107.9 . .
C5 C4 C12 118.3(5) . .
C5 C4 C3 120.2(5) . .
C12 C4 C3 121.6(5) . .
C5 C4 K1 83.0(3) . .
C12 C4 K1 80.9(3) . .
C3 C4 K1 105.8(3) . .
C6 C5 C4 122.7(5) . .
C6 C5 K1 86.8(3) . .
C4 C5 K1 71.9(3) . .
C6 C5 H5 118.7 . .
C4 C5 H5 118.7 . .
K1 C5 H5 112.5 . .
C5 C6 C7 118.5(5) . .
C5 C6 K1 69.6(3) . .
C7 C6 K1 80.3(3) . .
C5 C6 H6 120.8 . .
C7 C6 H6 120.8 . .
K1 C6 H6 120.3 . .
C6 C7 C8 121.6(5) . .
C6 C7 K1 76.5(3) . .
C8 C7 K1 74.5(3) . .
C6 C7 H7 119.2 . .
C8 C7 H7 119.2 . .
K1 C7 H7 120.8 . .
C12 C8 C7 118.5(5) . .
C12 C8 C9 122.8(5) . .
C7 C8 C9 118.7(4) . .
C12 C8 K1 69.8(3) . .
C7 C8 K1 82.0(3) . .
C9 C8 K1 117.6(3) . .
C10 C9 C8 112.5(4) . .
C10 C9 C11 109.1(4) . .
C8 C9 C11 111.5(4) . .
C10 C9 H9 107.8 . .
C8 C9 H9 107.8 . .
C11 C9 H9 107.8 . .
C9 C10 H10A 109.5 . .
C9 C10 H10B 109.5 . .
H10A C10 H10B 109.5 . .
C9 C10 H10C 109.5 . .
H10A C10 H10C 109.5 . .
H10B C10 H10C 109.5 . .
C9 C11 H11A 109.5 . .
C9 C11 H11B 109.5 . .
H11A C11 H11B 109.5 . .
C9 C11 H11C 109.5 . .
H11A C11 H11C 109.5 . .
H11B C11 H11C 109.5 . .
C8 C12 C4 120.4(5) . .
C8 C12 N1 119.7(5) . .
C4 C12 N1 119.7(4) . .
C8 C12 K1 85.9(3) . .
C4 C12 K1 73.0(3) . .
N1 C12 K1 107.7(3) . .
N1 C13 C15 122.5(4) . .
N1 C13 C14 120.5(5) . .
C15 C13 C14 117.0(4) . .
C13 C14 H14A 109.5 . .
C13 C14 H14B 109.5 . .
H14A C14 H14B 109.5 . .
C13 C14 H14C 109.5 . .
H14A C14 H14C 109.5 . .
H14B C14 H14C 109.5 . .
C13 C15 C16 128.6(5) . .
C13 C15 H15 115.7 . .
C16 C15 H15 115.7 . .
N2 C16 C15 122.3(4) . .
N2 C16 C17 120.3(4) . .
C15 C16 C17 117.4(5) . .
C16 C17 H17A 109.5 . .
C16 C17 H17B 109.5 . .
H17A C17 H17B 109.5 . .
C16 C17 H17C 109.5 . .
H17A C17 H17C 109.5 . .
H17B C17 H17C 109.5 . .
C20 C18 H18A 109.5 . .
C20 C18 H18B 109.5 . .
H18A C18 H18B 109.5 . .
C20 C18 H18C 109.5 . .
H18A C18 H18C 109.5 . .
H18B C18 H18C 109.5 . .
C20 C19 H19A 109.5 . .
C20 C19 H19B 109.5 . .
H19A C19 H19B 109.5 . .
C20 C19 H19C 109.5 . .
H19A C19 H19C 109.5 . .
H19B C19 H19C 109.5 . .
C18 C20 C19 109.2(5) . .
C18 C20 C21 111.9(4) . .
C19 C20 C21 110.7(5) . .
C18 C20 H20 108.3 . .
C19 C20 H20 108.3 . .
C21 C20 H20 108.3 . .
C22 C21 C29 118.9(5) . .
C22 C21 C20 118.3(5) . .
C29 C21 C20 122.8(4) . .
C23 C22 C21 122.1(5) . .
C23 C22 H22 119.0 . .
C21 C22 H22 119.0 . .
C22 C23 C24 119.3(5) . .
C22 C23 H23 120.4 . .
C24 C23 H23 120.4 . .
C23 C24 C25 121.0(5) . .
C23 C24 H24 119.5 . .
C25 C24 H24 119.5 . .
C29 C25 C24 118.9(5) . .
C29 C25 C26 122.3(4) . .
C24 C25 C26 118.8(5) . .
C27 C26 C25 114.2(4) . .
C27 C26 C28 110.3(4) . .
C25 C26 C28 108.4(4) . .
C27 C26 H26 107.9 . .
C25 C26 H26 107.9 . .
C28 C26 H26 107.9 . .
C26 C27 H27A 109.5 . .
C26 C27 H27B 109.5 . .
H27A C27 H27B 109.5 . .
C26 C27 H27C 109.5 . .
H27A C27 H27C 109.5 . .
H27B C27 H27C 109.5 . .
C26 C28 H28A 109.5 . .
C26 C28 H28B 109.5 . .
H28A C28 H28B 109.5 . .
C26 C28 H28C 109.5 . .
H28A C28 H28C 109.5 . .
H28B C28 H28C 109.5 . .
C25 C29 C21 119.9(4) . .
C25 C29 N2 120.5(4) . .
C21 C29 N2 119.6(4) . .
C32 C30 H30A 109.5 . .
C32 C30 H30B 109.5 . .
H30A C30 H30B 109.5 . .
C32 C30 H30C 109.5 . .
H30A C30 H30C 109.5 . .
H30B C30 H30C 109.5 . .
C32 C31 H31A 109.5 . .
C32 C31 H31B 109.5 . .
H31A C31 H31B 109.5 . .
C32 C31 H31C 109.5 . .
H31A C31 H31C 109.5 . .
H31B C31 H31C 109.5 . .
C31 C32 C33 112.2(4) . .
C31 C32 C30 111.1(4) . .
C33 C32 C30 110.5(4) . .
C31 C32 H32 107.6 . .
C33 C32 H32 107.6 . .
C30 C32 H32 107.6 . .
C34 C33 C41 119.2(5) . .
C34 C33 C32 118.8(4) . .
C41 C33 C32 122.0(4) . .
C34 C33 K1 87.3(3) . .
C41 C33 K1 78.6(3) . .
C32 C33 K1 104.3(3) . .
C35 C34 C33 121.1(5) . .
C35 C34 K1 88.5(3) . .
C33 C34 K1 68.3(3) . .
C35 C34 H34 119.5 . .
C33 C34 H34 119.5 . .
K1 C34 H34 113.7 . .
C34 C35 C36 119.1(5) . .
C34 C35 H35 120.5 . .
C36 C35 H35 120.5 . .
C37 C36 C35 121.7(5) . .
C37 C36 H36 119.1 . .
C35 C36 H36 119.1 . .
C36 C37 C41 118.4(5) . .
C36 C37 C38 120.4(5) . .
C41 C37 C38 121.2(4) . .
C36 C37 K1 86.4(3) . .
C41 C37 K1 67.4(2) . .
C38 C37 K1 116.9(3) . .
C39 C38 C40 111.3(5) . .
C39 C38 C37 112.1(5) . .
C40 C38 C37 110.8(4) . .
C39 C38 H38 107.5 . .
C40 C38 H38 107.5 . .
C37 C38 H38 107.5 . .
C38 C39 H39A 109.5 . .
C38 C39 H39B 109.5 . .
H39A C39 H39B 109.5 . .
C38 C39 H39C 109.5 . .
H39A C39 H39C 109.5 . .
H39B C39 H39C 109.5 . .
C38 C40 H40A 109.5 . .
C38 C40 H40B 109.5 . .
H40A C40 H40B 109.5 . .
C38 C40 H40C 109.5 . .
H40A C40 H40C 109.5 . .
H40B C40 H40C 109.5 . .
C33 C41 C37 120.4(4) . .
C33 C41 N3 119.0(4) . .
C37 C41 N3 120.5(4) . .
C33 C41 K1 75.6(3) . .
C37 C41 K1 88.4(3) . .
N3 C41 K1 103.6(3) . .
N3 C42 C44 122.2(4) . .
N3 C42 C43 121.0(5) . .
C44 C42 C43 116.8(4) . .
C42 C43 H43A 109.5 . .
C42 C43 H43B 109.5 . .
H43A C43 H43B 109.5 . .
C42 C43 H43C 109.5 . .
H43A C43 H43C 109.5 . .
H43B C43 H43C 109.5 . .
C45 C44 C42 127.0(4) . .
C45 C44 H44 116.5 . .
C42 C44 H44 116.5 . .
N4 C45 C44 123.6(4) . .
N4 C45 C46 120.4(4) . .
C44 C45 C46 116.0(4) . .
C45 C46 H46A 109.5 . .
C45 C46 H46B 109.5 . .
H46A C46 H46B 109.5 . .
C45 C46 H46C 109.5 . .
H46A C46 H46C 109.5 . .
H46B C46 H46C 109.5 . .
C49 C47 H47A 109.5 . .
C49 C47 H47B 109.5 . .
H47A C47 H47B 109.5 . .
C49 C47 H47C 109.5 . .
H47A C47 H47C 109.5 . .
H47B C47 H47C 109.5 . .
C49 C48 H48A 109.5 . .
C49 C48 H48B 109.5 . .
H48A C48 H48B 109.5 . .
C49 C48 H48C 109.5 . .
H48A C48 H48C 109.5 . .
H48B C48 H48C 109.5 . .
C50 C49 C47 112.6(4) . .
C50 C49 C48 112.2(4) . .
C47 C49 C48 108.5(4) . .
C50 C49 H49 107.8 . .
C47 C49 H49 107.8 . .
C48 C49 H49 107.8 . .
C51 C50 C58 118.1(4) . .
C51 C50 C49 119.8(4) . .
C58 C50 C49 122.1(4) . .
C52 C51 C50 121.9(5) . .
C52 C51 H51 119.0 . .
C50 C51 H51 119.0 . .
C51 C52 C53 119.5(5) . .
C51 C52 H52 120.3 . .
C53 C52 H52 120.3 . .
C52 C53 C54 121.3(5) . .
C52 C53 H53 119.3 . .
C54 C53 H53 119.3 . .
C53 C54 C58 118.6(4) . .
C53 C54 C55 119.0(4) . .
C58 C54 C55 122.4(4) . .
C54 C55 C57 112.4(4) . .
C54 C55 C56 110.6(4) . .
C57 C55 C56 109.8(4) . .
C54 C55 H55 107.9 . .
C57 C55 H55 107.9 . .
C56 C55 H55 107.9 . .
C55 C56 H56A 109.5 . .
C55 C56 H56B 109.5 . .
H56A C56 H56B 109.5 . .
C55 C56 H56C 109.5 . .
H56A C56 H56C 109.5 . .
H56B C56 H56C 109.5 . .
C55 C57 H57A 109.5 . .
C55 C57 H57B 109.5 . .
H57A C57 H57B 109.5 . .
C55 C57 H57C 109.5 . .
H57A C57 H57C 109.5 . .
H57B C57 H57C 109.5 . .
C54 C58 C50 120.5(4) . .
C54 C58 N4 121.0(4) . .
C50 C58 N4 118.5(4) . .
C60 C59 H59A 109.5 . .
C60 C59 H59B 109.5 . .
H59A C59 H59B 109.5 . .
C60 C59 H59C 109.5 . .
H59A C59 H59C 109.5 . .
H59B C59 H59C 109.5 . .
C61 C60 C59 112.1(5) . .
C61 C60 H60A 109.2 . .
C59 C60 H60A 109.2 . .
C61 C60 H60B 109.2 . .
C59 C60 H60B 109.2 . .
H60A C60 H60B 107.9 . .
C60 C61 C61 111.9(5) . 2_565
C60 C61 H61A 109.2 . .
C61 C61 H61A 109.2 2_565 .
C60 C61 H61B 109.2 . .
C61 C61 H61B 109.2 2_565 .
H61A C61 H61B 107.9 . .
C63 C62 H62A 109.5 . .
C63 C62 H62B 109.5 . .
H62A C62 H62B 109.5 . .
C63 C62 H62C 109.5 . .
H62A C62 H62C 109.5 . .
H62B C62 H62C 109.5 . .
C62 C63 C64 101.4(8) . .
C62 C63 H63A 111.5 . .
C64 C63 H63A 111.5 . .
C62 C63 H63B 111.5 . .
C64 C63 H63B 111.5 . .
H63A C63 H63B 109.3 . .
C63 C64 C65 102.9(6) . .
C63 C64 H64A 111.2 . .
C65 C64 H64A 111.2 . .
C63 C64 H64B 111.2 . .
C65 C64 H64B 111.2 . .
H64A C64 H64B 109.1 . .
C64 C65 C64 115.7(10) 2 .
C64 C65 H65A 108.4 2 .
C64 C65 H65A 108.4 . .
C64 C65 H65B 108.4 2 .
C64 C65 H65B 108.4 . .
H65A C65 H65B 107.4 . .

loop_
_geom_bond_atom_site_label_1
_geom_bond_atom_site_label_2
_geom_bond_distance
_geom_bond_site_symmetry_2
Ni1 N2 1.954(4) .
Ni1 N1 1.963(4) .
Ni1 Ni2 2.4864(8) .
Ni1 K1 3.5946(14) .
Ni1 H1 1.61(5) .
Ni1 H2 1.64(5) .
Ni2 N3 1.925(4) .
Ni2 N4 1.928(4) .
Ni2 K1 3.4112(14) .
Ni2 H1 1.49(5) .
Ni2 H2 1.43(5) .
K1 C4 3.099(5) .
K1 C33 3.138(5) .
K1 C41 3.175(4) .
K1 C12 3.199(5) .
K1 C5 3.236(5) .
K1 C56 3.260(5) 1_455
K1 C34 3.374(5) .
K1 C8 3.400(5) .
K1 C37 3.439(5) .
K1 C6 3.447(5) .
K1 C7 3.494(5) .
K1 H2 2.63(6) .
N1 C13 1.329(6) .
N1 C12 1.428(6) .
N2 C16 1.347(6) .
N2 C29 1.443(6) .
N3 C42 1.339(6) .
N3 C41 1.435(6) .
N4 C45 1.348(6) .
N4 C58 1.446(6) .
C1 C3 1.523(7) .
C1 H1A 0.9800 .
C1 H1B 0.9800 .
C1 H1C 0.9800 .
C2 C3 1.532(8) .
C2 H2A 0.9800 .
C2 H2B 0.9800 .
C2 H2C 0.9800 .
C3 C4 1.508(7) .
C3 H3 1.0000 .
C4 C5 1.382(7) .
C4 C12 1.425(7) .
C5 C6 1.382(8) .
C5 H5 0.9500 .
C6 C7 1.393(7) .
C6 H6 0.9500 .
C7 C8 1.406(7) .
C7 H7 0.9500 .
C8 C12 1.401(7) .
C8 C9 1.513(7) .
C9 C10 1.510(7) .
C9 C11 1.539(7) .
C9 H9 1.0000 .
C10 H10A 0.9800 .
C10 H10B 0.9800 .
C10 H10C 0.9800 .
C11 H11A 0.9800 .
C11 H11B 0.9800 .
C11 H11C 0.9800 .
C13 C15 1.384(7) .
C13 C14 1.521(7) .
C14 H14A 0.9800 .
C14 H14B 0.9800 .
C14 H14C 0.9800 .
C15 C16 1.401(7) .
C15 H15 0.9500 .
C16 C17 1.507(7) .
C17 H17A 0.9800 .
C17 H17B 0.9800 .
C17 H17C 0.9800 .
C18 C20 1.524(7) .
C18 H18A 0.9800 .
C18 H18B 0.9800 .
C18 H18C 0.9800 .
C19 C20 1.526(8) .
C19 H19A 0.9800 .
C19 H19B 0.9800 .
C19 H19C 0.9800 .
C20 C21 1.532(7) .
C20 H20 1.0000 .
C21 C22 1.382(7) .
C21 C29 1.410(7) .
C22 C23 1.375(8) .
C22 H22 0.9500 .
C23 C24 1.380(7) .
C23 H23 0.9500 .
C24 C25 1.405(7) .
C24 H24 0.9500 .
C25 C29 1.402(7) .
C25 C26 1.517(7) .
C26 C27 1.514(7) .
C26 C28 1.539(8) .
C26 H26 1.0000 .
C27 H27A 0.9800 .
C27 H27B 0.9800 .
C27 H27C 0.9800 .
C28 H28A 0.9800 .
C28 H28B 0.9800 .
C28 H28C 0.9800 .
C30 C32 1.538(7) .
C30 H30A 0.9800 .
C30 H30B 0.9800 .
C30 H30C 0.9800 .
C31 C32 1.518(7) .
C31 H31A 0.9800 .
C31 H31B 0.9800 .
C31 H31C 0.9800 .
C32 C33 1.528(7) .
C32 H32 1.0000 .
C33 C34 1.396(7) .
C33 C41 1.406(7) .
C34 C35 1.379(7) .
C34 H34 0.9500 .
C35 C36 1.407(7) .
C35 H35 0.9500 .
C36 C37 1.380(7) .
C36 H36 0.9500 .
C37 C41 1.414(7) .
C37 C38 1.529(7) .
C38 C39 1.503(7) .
C38 C40 1.522(7) .
C38 H38 1.0000 .
C39 H39A 0.9800 .
C39 H39B 0.9800 .
C39 H39C 0.9800 .
C40 H40A 0.9800 .
C40 H40B 0.9800 .
C40 H40C 0.9800 .
C42 C44 1.403(7) .
C42 C43 1.511(6) .
C43 H43A 0.9800 .
C43 H43B 0.9800 .
C43 H43C 0.9800 .
C44 C45 1.398(6) .
C44 H44 0.9500 .
C45 C46 1.513(6) .
C46 H46A 0.9800 .
C46 H46B 0.9800 .
C46 H46C 0.9800 .
C47 C49 1.526(7) .
C47 H47A 0.9800 .
C47 H47B 0.9800 .
C47 H47C 0.9800 .
C48 C49 1.551(7) .
C48 H48A 0.9800 .
C48 H48B 0.9800 .
C48 H48C 0.9800 .
C49 C50 1.522(7) .
C49 H49 1.0000 .
C50 C51 1.393(7) .
C50 C58 1.421(6) .
C51 C52 1.369(7) .
C51 H51 0.9500 .
C52 C53 1.387(7) .
C52 H52 0.9500 .
C53 C54 1.396(7) .
C53 H53 0.9500 .
C54 C58 1.400(7) .
C54 C55 1.509(7) .
C55 C57 1.535(7) .
C55 C56 1.536(7) .
C55 H55 1.0000 .
C56 H56A 0.9801 .
C56 H56B 0.9801 .
C56 H56C 0.9801 .
C57 H57A 0.9800 .
C57 H57B 0.9800 .
C57 H57C 0.9800 .
C59 C60 1.463(5) .
C59 H59A 0.9801 .
C59 H59B 0.9801 .
C59 H59C 0.9801 .
C60 C61 1.450(5) .
C60 H60A 0.9800 .
C60 H60B 0.9800 .
C61 C61 1.460(5) 2_565
C61 H61A 0.9800 .
C61 H61B 0.9800 .
C62 C63 1.445(5) .
C62 H62A 0.9800 .
C62 H62B 0.9800 .
C62 H62C 0.9800 .
C63 C64 1.461(5) .
C63 H63A 0.9900 .
C63 H63B 0.9900 .
C64 C65 1.463(4) .
C64 H64A 0.9900 .
C64 H64B 0.9900 .
C65 C64 1.462(4) 2
C65 H65A 0.9900 .
C65 H65B 0.9900 .
